data_2238056
loop_
_publ_author_name
'Sangeetha, V.'
'Kanagathara, N.'
'Chakkaravarthi, G.'
'Marchewka, M. K.'
'Anbalagan, G.'

_publ_section_title
;
 2,4,6-Triamino-1,3,5-triazin-1-ium 3-(prop-2-enoyloxy)propanoate acrylic
 acid monosolvate monohydrate
;
_journal_coeditor_code TK5217
_journal_issue 5
_journal_name_full 'Acta Crystallographica Section E'
_journal_page_first o741
_journal_paper_doi 10.1107/S1600536813009999
_journal_volume 69
_journal_year 2013
_chemical_formula_iupac 'C3 H7 N6 +, C6 H7 O4 -, C3 H4 O2, H2 O'
_chemical_formula_moiety 'C3 H7 N6 +, C6 H7 O4 -, C3 H4 O2, H2 O'
_chemical_formula_sum 'C12 H20 N6 O7'
_chemical_formula_weight 360.34
_chemical_name_systematic
;
2,4,6-Triamino-1,3,5-triazin-1-ium 3-(prop-2-enoyloxy)propanoate
acrylic acid monosolvate monohydrate
;
_space_group_IT_number 2
_symmetry_cell_setting triclinic
_symmetry_space_group_name_Hall '-P 1'
_symmetry_space_group_name_H-M 'P -1'
_atom_sites_solution_hydrogens geom
_atom_sites_solution_primary direct
_atom_sites_solution_secondary difmap
_audit_creation_method SHELXL-97
_cell_angle_alpha 101.0100(10)
_cell_angle_beta 92.6520(10)
_cell_angle_gamma 94.1170(10)
_cell_formula_units_Z 2
_cell_length_a 4.848000(10)
_cell_length_b 12.4200(2)
_cell_length_c 14.8850(3)
_cell_measurement_reflns_used 3859
_cell_measurement_temperature 295(2)
_cell_measurement_theta_max 25.0
_cell_measurement_theta_min 2.0
_cell_volume 875.84(2)
_computing_cell_refinement 'SAINT (Bruker, 2004)'
_computing_data_collection 'APEX2 (Bruker, 2004)'
_computing_data_reduction 'SAINT (Bruker, 2004)'
_computing_molecular_graphics 'PLATON (Spek, 2009)'
_computing_publication_material 'SHELXL97 (Sheldrick, 2008)'
_computing_structure_refinement 'SHELXL97 (Sheldrick, 2008)'
_computing_structure_solution 'SHELXS97 (Sheldrick, 2008)'
_diffrn_ambient_temperature 295(2)
_diffrn_measured_fraction_theta_full 0.994
_diffrn_measured_fraction_theta_max 0.994
_diffrn_measurement_device_type 'Bruker Kappa APEXII CCD'
_diffrn_measurement_method '\w and \f scan'
_diffrn_radiation_monochromator graphite
_diffrn_radiation_source 'fine-focus sealed tube'
_diffrn_radiation_type MoK\a
_diffrn_radiation_wavelength 0.71073
_diffrn_reflns_av_R_equivalents 0.0000
_diffrn_reflns_av_sigmaI/netI 0.0588
_diffrn_reflns_limit_h_max 5
_diffrn_reflns_limit_h_min -5
_diffrn_reflns_limit_k_max 14
_diffrn_reflns_limit_k_min -14
_diffrn_reflns_limit_l_max 17
_diffrn_reflns_limit_l_min -17
_diffrn_reflns_number 14152
_diffrn_reflns_theta_full 25.00
_diffrn_reflns_theta_max 25.00
_diffrn_reflns_theta_min 1.96
_diffrn_standards_interval_time 0
_diffrn_standards_number 0
_exptl_absorpt_coefficient_mu 0.113
_exptl_absorpt_correction_T_max 0.9733
_exptl_absorpt_correction_T_min 0.9668
_exptl_absorpt_correction_type multi-scan
_exptl_absorpt_process_details '(SADABS; Sheldrick, 1996)'
_exptl_crystal_colour colourless
_exptl_crystal_density_diffrn 1.366
_exptl_crystal_density_method 'not measured'
_exptl_crystal_description block
_exptl_crystal_F_000 380
_exptl_crystal_size_max 0.30
_exptl_crystal_size_mid 0.26
_exptl_crystal_size_min 0.24
_refine_diff_density_max 0.403
_refine_diff_density_min -0.249
_refine_ls_extinction_coef 0.011(2)
_refine_ls_extinction_expression Fc^*^=kFc[1+0.001xFc^2^\l^3^/sin(2\q)]^-1/4^
_refine_ls_extinction_method 'SHELXL97 (Sheldrick, 2008)'
_refine_ls_goodness_of_fit_ref 1.065
_refine_ls_hydrogen_treatment mixed
_refine_ls_matrix_type full
_refine_ls_number_parameters 264
_refine_ls_number_reflns 14152
_refine_ls_number_restraints 3
_refine_ls_restrained_S_all 1.065
_refine_ls_R_factor_all 0.0765
_refine_ls_R_factor_gt 0.0594
_refine_ls_shift/su_max 0.000
_refine_ls_shift/su_mean 0.000
_refine_ls_structure_factor_coef Fsqd
_refine_ls_weighting_details 'calc w=1/[\s^2^(Fo^2^)+(0.1084P)^2^+0.3527P] where P=(Fo^2^+2Fc^2^)/3'
_refine_ls_weighting_scheme calc
_refine_ls_wR_factor_gt 0.1851
_refine_ls_wR_factor_ref 0.2035
_reflns_number_gt 10635
_reflns_number_total 14152
_reflns_threshold_expression I>2\s(I)
_cod_data_source_file tk5217.cif
_cod_data_source_block I
_cod_original_cell_volume 875.84(3)
_cod_database_code 2238056
_cod_database_fobs_code 2238056

loop_
_symmetry_equiv_pos_as_xyz
'x, y, z'
'-x, -y, -z'

loop_
_atom_site_type_symbol
_atom_site_label
_atom_site_fract_x
_atom_site_fract_y
_atom_site_fract_z
_atom_site_U_iso_or_equiv
_atom_site_adp_type
_atom_site_calc_flag
_atom_site_refinement_flags
_atom_site_occupancy
_atom_site_symmetry_multiplicity
C C1 0.3604(3) -0.33906(13) 0.54291(10) 0.0388(4) Uani d . 1 1
C C2 0.6285(3) -0.25897(13) 0.45046(10) 0.0387(4) Uani d . 1 1
C C3 0.3461(3) -0.15225(13) 0.53714(10) 0.0376(4) Uani d . 1 1
C C4 0.5541(5) -0.4187(2) 0.14464(17) 0.0881(7) Uani d . 1 1
H H4A 0.6272 -0.4866 0.1297 0.106 Uiso calc R 1 1
H H4B 0.6184 -0.3606 0.1179 0.106 Uiso calc R 1 1
C C5 0.3624(4) -0.40507(17) 0.20271(14) 0.0658(6) Uani d . 1 1
H H5 0.2942 -0.3361 0.2160 0.079 Uiso calc R 1 1
C C6 0.2452(4) -0.49050(15) 0.24902(13) 0.0525(5) Uani d . 1 1
C C7 0.7769(3) -0.16472(14) 0.73027(11) 0.0412(4) Uani d . 1 1
C C8 0.5604(3) -0.15879(14) 0.80048(11) 0.0461(4) Uani d . 1 1
H H8A 0.4012 -0.2087 0.7746 0.055 Uiso calc R 1 1
H H8B 0.6352 -0.1844 0.8534 0.055 Uiso calc R 1 1
C C9 0.4644(3) -0.04632(15) 0.83200(12) 0.0501(5) Uani d . 1 1
H H9A 0.4362 -0.0105 0.7802 0.060 Uiso calc R 1 1
H H9B 0.2907 -0.0516 0.8613 0.060 Uiso calc R 1 1
C C10 0.6404(4) 0.12157(16) 0.92622(12) 0.0535(5) Uani d . 1 1
C C11 0.8622(4) 0.17721(19) 0.99161(14) 0.0669(6) Uani d . 1 1
H H11 1.0107 0.1383 1.0049 0.080 Uiso calc R 1 1
C C12 0.8592(6) 0.2792(2) 1.03178(18) 0.1037(9) Uani d . 1 1
H H12A 0.7122 0.3192 1.0192 0.124 Uiso calc R 1 1
H H12B 1.0041 0.3123 1.0732 0.124 Uiso calc R 1 1
N N1 0.2537(3) -0.24126(11) 0.57194(9) 0.0404(3) Uani d D 1 1
H H1A 0.128(3) -0.2424(18) 0.6135(11) 0.074(6) Uiso d D 1 1
N N2 0.5509(3) -0.35026(11) 0.48202(9) 0.0421(3) Uani d . 1 1
N N3 0.5367(3) -0.15873(11) 0.47602(8) 0.0392(3) Uani d . 1 1
N N4 0.2644(3) -0.42345(13) 0.57764(11) 0.0536(4) Uani d . 1 1
H H4C 0.323(3) -0.4922(17) 0.5560(12) 0.057(5) Uiso d . 1 1
H H4D 0.121(3) -0.4097(13) 0.6191(11) 0.042(4) Uiso d . 1 1
N N5 0.8195(3) -0.26917(14) 0.38830(9) 0.0467(4) Uani d . 1 1
H H5A 0.899(4) -0.3378(19) 0.3654(14) 0.081(7) Uiso d . 1 1
H H5B 0.862(3) -0.2142(14) 0.3587(11) 0.042(5) Uiso d . 1 1
N N6 0.2362(3) -0.05879(13) 0.56754(11) 0.0492(4) Uani d . 1 1
H H6A 0.110(4) -0.0621(15) 0.6107(13) 0.055(5) Uiso d . 1 1
H H6B 0.317(4) -0.0013(17) 0.5495(12) 0.062(6) Uiso d . 1 1
O O1 0.3317(3) -0.58757(11) 0.21954(9) 0.0694(4) Uani d . 1 1
H H1 0.2598 -0.6320 0.2475 0.104 Uiso calc R 1 1
O O2 0.0843(3) -0.47429(11) 0.30853(10) 0.0718(4) Uani d . 1 1
O O3 0.8711(2) -0.25670(10) 0.70356(8) 0.0532(3) Uani d . 1 1
O O4 0.8527(3) -0.08094(10) 0.70184(8) 0.0563(3) Uani d . 1 1
O O5 0.6780(2) 0.01609(10) 0.89658(8) 0.0518(3) Uani d . 1 1
O O6 0.4413(3) 0.16469(12) 0.90105(11) 0.0773(4) Uani d . 1 1
O O7 1.0138(4) 0.14515(14) 0.74741(12) 0.0742(4) Uani d D 1 1
H H7A 0.915(5) 0.0873(16) 0.724(2) 0.141(14) Uiso d D 1 1
H H7B 1.130(6) 0.135(4) 0.787(2) 0.21(2) Uiso d D 1 1

loop_
_atom_site_aniso_label
_atom_site_aniso_U_11
_atom_site_aniso_U_22
_atom_site_aniso_U_33
_atom_site_aniso_U_12
_atom_site_aniso_U_13
_atom_site_aniso_U_23
C1 0.0455(9) 0.0298(10) 0.0405(9) 0.0014(7) 0.0056(7) 0.0058(7)
C2 0.0450(9) 0.0327(10) 0.0367(8) 0.0016(7) 0.0031(7) 0.0028(7)
C3 0.0422(9) 0.0324(10) 0.0389(8) 0.0013(7) 0.0007(7) 0.0097(7)
C4 0.115(2) 0.0604(16) 0.0961(17) 0.0067(13) 0.0356(16) 0.0270(13)
C5 0.0868(15) 0.0412(13) 0.0705(13) 0.0073(10) 0.0062(12) 0.0123(10)
C6 0.0622(12) 0.0352(11) 0.0585(11) 0.0059(9) -0.0014(9) 0.0053(9)
C7 0.0376(9) 0.0386(11) 0.0452(9) 0.0028(8) 0.0021(7) 0.0029(8)
C8 0.0439(10) 0.0435(11) 0.0507(10) 0.0046(8) 0.0110(8) 0.0062(8)
C9 0.0428(10) 0.0510(12) 0.0561(11) 0.0088(8) 0.0094(8) 0.0061(9)
C10 0.0590(12) 0.0473(13) 0.0550(11) 0.0076(9) 0.0255(9) 0.0059(9)
C11 0.0728(14) 0.0657(16) 0.0580(12) 0.0051(11) 0.0127(10) -0.0007(11)
C12 0.128(2) 0.075(2) 0.0941(19) 0.0066(16) -0.0105(17) -0.0134(15)
N1 0.0478(8) 0.0316(8) 0.0426(7) 0.0014(6) 0.0086(7) 0.0090(6)
N2 0.0524(8) 0.0292(8) 0.0444(8) 0.0025(6) 0.0112(6) 0.0048(6)
N3 0.0469(8) 0.0289(8) 0.0430(8) 0.0043(6) 0.0098(6) 0.0076(6)
N4 0.0719(11) 0.0323(9) 0.0606(10) 0.0060(8) 0.0244(9) 0.0134(7)
N5 0.0638(10) 0.0354(9) 0.0443(8) 0.0083(7) 0.0221(7) 0.0100(7)
N6 0.0562(10) 0.0324(9) 0.0628(10) 0.0106(7) 0.0243(8) 0.0117(7)
O1 0.0963(11) 0.0413(9) 0.0760(9) 0.0149(7) 0.0341(8) 0.0146(6)
O2 0.0886(10) 0.0496(9) 0.0828(10) 0.0199(7) 0.0371(8) 0.0139(7)
O3 0.0568(7) 0.0376(8) 0.0657(8) 0.0089(6) 0.0222(6) 0.0053(6)
O4 0.0680(8) 0.0412(8) 0.0633(8) 0.0059(6) 0.0269(6) 0.0132(6)
O5 0.0562(8) 0.0462(8) 0.0506(7) 0.0119(6) 0.0054(6) 0.0005(6)
O6 0.0733(10) 0.0545(10) 0.1014(12) 0.0216(7) 0.0028(8) 0.0034(8)
O7 0.0988(13) 0.0528(10) 0.0763(10) 0.0053(9) 0.0210(10) 0.0227(8)

loop_
_atom_type_symbol
_atom_type_description
_atom_type_scat_dispersion_real
_atom_type_scat_dispersion_imag
_atom_type_scat_source
C C 0.0033 0.0016 'International Tables Vol C Tables 4.2.6.8 and 6.1.1.4'
H H 0.0000 0.0000 'International Tables Vol C Tables 4.2.6.8 and 6.1.1.4'
N N 0.0061 0.0033 'International Tables Vol C Tables 4.2.6.8 and 6.1.1.4'
O O 0.0106 0.0060 'International Tables Vol C Tables 4.2.6.8 and 6.1.1.4'

loop_
_geom_angle_atom_site_label_1
_geom_angle_atom_site_label_2
_geom_angle_atom_site_label_3
_geom_angle
N4 C1 N2 120.99(15)
N4 C1 N1 117.24(15)
N2 C1 N1 121.77(14)
N5 C2 N2 116.22(14)
N5 C2 N3 117.01(15)
N2 C2 N3 126.76(14)
N6 C3 N3 121.40(15)
N6 C3 N1 116.79(15)
N3 C3 N1 121.80(14)
C5 C4 H4A 120.0
C5 C4 H4B 120.0
H4A C4 H4B 120.0
C4 C5 C6 124.8(2)
C4 C5 H5 117.6
C6 C5 H5 117.6
O2 C6 O1 122.40(17)
O2 C6 C5 124.07(18)
O1 C6 C5 113.53(17)
O4 C7 O3 123.29(15)
O4 C7 C8 119.37(15)
O3 C7 C8 117.35(15)
C9 C8 C7 114.76(15)
C9 C8 H8A 108.6
C7 C8 H8A 108.6
C9 C8 H8B 108.6
C7 C8 H8B 108.6
H8A C8 H8B 107.6
O5 C9 C8 107.26(13)
O5 C9 H9A 110.3
C8 C9 H9A 110.3
O5 C9 H9B 110.3
C8 C9 H9B 110.3
H9A C9 H9B 108.5
O6 C10 O5 122.83(18)
O6 C10 C11 125.0(2)
O5 C10 C11 112.21(17)
C12 C11 C10 122.1(2)
C12 C11 H11 119.0
C10 C11 H11 119.0
C11 C12 H12A 120.0
C11 C12 H12B 120.0
H12A C12 H12B 120.0
C1 N1 C3 119.00(13)
C1 N1 H1A 114.6(14)
C3 N1 H1A 126.4(14)
C1 N2 C2 115.50(13)
C3 N3 C2 115.15(13)
C1 N4 H4C 119.3(11)
C1 N4 H4D 116.1(9)
H4C N4 H4D 124.2(15)
C2 N5 H5A 123.5(12)
C2 N5 H5B 120.4(10)
H5A N5 H5B 115.5(16)
C3 N6 H6A 114.9(11)
C3 N6 H6B 114.1(12)
H6A N6 H6B 130.1(17)
C6 O1 H1 109.5
C10 O5 C9 115.98(13)
H7A O7 H7B 112(4)

loop_
_geom_bond_atom_site_label_1
_geom_bond_atom_site_label_2
_geom_bond_distance
C1 N4 1.320(2)
C1 N2 1.3198(19)
C1 N1 1.356(2)
C2 N5 1.335(2)
C2 N2 1.344(2)
C2 N3 1.344(2)
C3 N6 1.321(2)
C3 N3 1.3225(18)
C3 N1 1.364(2)
C4 C5 1.296(3)
C4 H4A 0.9300
C4 H4B 0.9300
C5 C6 1.467(3)
C5 H5 0.9300
C6 O2 1.205(2)
C6 O1 1.308(2)
C7 O4 1.235(2)
C7 O3 1.2609(19)
C7 C8 1.511(2)
C8 C9 1.500(2)
C8 H8A 0.9700
C8 H8B 0.9700
C9 O5 1.451(2)
C9 H9A 0.9700
C9 H9B 0.9700
C10 O6 1.215(2)
C10 O5 1.329(2)
C10 C11 1.456(3)
C11 C12 1.294(3)
C11 H11 0.9300
C12 H12A 0.9300
C12 H12B 0.9300
N1 H1A 0.889(9)
N4 H4C 0.922(19)
N4 H4D 0.953(15)
N5 H5A 0.97(2)
N5 H5B 0.898(18)
N6 H6A 0.911(18)
N6 H6B 0.88(2)
O1 H1 0.8200
O7 H7A 0.843(10)
O7 H7B 0.836(10)

loop_
_geom_hbond_atom_site_label_D
_geom_hbond_atom_site_label_H
_geom_hbond_atom_site_label_A
_geom_hbond_site_symmetry_A
_geom_hbond_distance_DH
_geom_hbond_distance_HA
_geom_hbond_distance_DA
_geom_hbond_angle_DHA
_geom_hbond_publ_flag
O7 H7A O4 . 0.843(10) 2.050(19) 2.804(2) 149(3) y
O1 H1 O3 2_646 0.82 1.77 2.5872(17) 171 y
N1 H1A O3 1_455 0.889(9) 1.896(10) 2.7829(17) 175(2) y
N4 H4C N2 2_646 0.922(19) 2.08(2) 2.995(2) 175(16) y
N4 H4D O3 1_455 0.953(15) 2.494(16) 3.295(2) 142(12) y
N4 H4D O2 2_546 0.953(15) 2.172(15) 2.850(2) 127(12) y
N5 H5A O2 1_655 0.97(2) 2.03(2) 3.001(2) 175(17) y
N5 H5B O7 2_756 0.898(18) 2.031(18) 2.875(2) 156(14) y
N6 H6B N3 2_656 0.88(2) 2.17(2) 3.039(2) 169(17) y
O7 H7B O6 1_655 0.836(10) 2.173(17) 2.977(3) 161(4) y

loop_
_geom_torsion_atom_site_label_1
_geom_torsion_atom_site_label_2
_geom_torsion_atom_site_label_3
_geom_torsion_atom_site_label_4
_geom_torsion
C4 C5 C6 O2 173.4(2)
C4 C5 C6 O1 -6.6(3)
O4 C7 C8 C9 -2.2(2)
O3 C7 C8 C9 177.86(15)
C7 C8 C9 O5 -77.34(18)
O6 C10 C11 C12 2.7(3)
O5 C10 C11 C12 -177.0(2)
N4 C1 N1 C3 -179.52(15)
N2 C1 N1 C3 0.0(2)
N6 C3 N1 C1 -179.95(14)
N3 C3 N1 C1 -0.1(2)
N4 C1 N2 C2 178.84(15)
N1 C1 N2 C2 -0.7(2)
N5 C2 N2 C1 -179.50(14)
N3 C2 N2 C1 1.6(2)
N6 C3 N3 C2 -179.36(15)
N1 C3 N3 C2 0.8(2)
N5 C2 N3 C3 179.48(14)
N2 C2 N3 C3 -1.6(2)
O6 C10 O5 C9 -0.5(2)
C11 C10 O5 C9 179.17(14)
C8 C9 O5 C10 174.42(13)
